data_1505529
loop_
_publ_author_name
'Taylor, Mark S.'
'Swager, Timothy M.'

_publ_section_title
;
 Triptycenediols by rhodium-catalyzed [2+2+2] cycloaddition.
;
_journal_issue 18
_journal_name_full 'Organic letters'
_journal_page_first 3695
_journal_page_last 3697
_journal_paper_doi 10.1021/ol701642j
_journal_volume 9
_journal_year 2007
_chemical_formula_sum 'C20 H16 O2'
_chemical_formula_weight 288.33
_chemical_name_systematic
;


 ?


;
_space_group_IT_number 15
_symmetry_cell_setting monoclinic
_symmetry_space_group_name_Hall '-C 2yc'
_symmetry_space_group_name_H-M 'C 1 2/c 1'
_atom_sites_solution_hydrogens geom
_atom_sites_solution_primary direct
_atom_sites_solution_secondary difmap
_audit_creation_method SHELXL-97
_cell_angle_alpha 90.00
_cell_angle_beta 124.003(3)
_cell_angle_gamma 90.00
_cell_formula_units_Z 8
_cell_length_a 19.365(4)
_cell_length_b 11.660(2)
_cell_length_c 15.931(3)
_cell_measurement_reflns_used 6509
_cell_measurement_temperature 100(2)
_cell_measurement_theta_max 30.58
_cell_measurement_theta_min 2.20
_cell_volume 2982.1(10)
_computing_cell_refinement 'SAINT 5 (Bruker-AXS, 2003)'
_computing_data_collection 'SMART 5 (Bruker-AXS, 2003)'
_computing_data_reduction 'SAINT 5 (Bruker-AXS, 2003)'
_computing_molecular_graphics 'Bruker SHELXTL'
_computing_publication_material 'Bruker SHELXTL'
_computing_structure_refinement 'SHELXL-97 (Sheldrick, 1997)'
_computing_structure_solution 'SHELXS-97 (Sheldrick, 1990)'
_diffrn_ambient_temperature 100(2)
_diffrn_measured_fraction_theta_full 0.999
_diffrn_measured_fraction_theta_max 0.999
_diffrn_measurement_device_type 'Bruker Smart APEX CCD'
_diffrn_measurement_method 'omega and phi scans'
_diffrn_radiation_monochromator graphite
_diffrn_radiation_source 'fine-focus sealed tube'
_diffrn_radiation_type MoK\a
_diffrn_radiation_wavelength 0.71073
_diffrn_reflns_av_R_equivalents 0.0437
_diffrn_reflns_av_sigmaI/netI 0.0274
_diffrn_reflns_limit_h_max 26
_diffrn_reflns_limit_h_min -26
_diffrn_reflns_limit_k_max 16
_diffrn_reflns_limit_k_min -16
_diffrn_reflns_limit_l_max 22
_diffrn_reflns_limit_l_min -22
_diffrn_reflns_number 32070
_diffrn_reflns_theta_full 29.57
_diffrn_reflns_theta_max 29.57
_diffrn_reflns_theta_min 2.16
_exptl_absorpt_coefficient_mu 0.082
_exptl_absorpt_correction_T_max 0.9919
_exptl_absorpt_correction_T_min 0.9798
_exptl_absorpt_correction_type multi-scan
_exptl_absorpt_process_details sadabs
_exptl_crystal_colour colorless
_exptl_crystal_density_diffrn 1.284
_exptl_crystal_density_meas ?
_exptl_crystal_density_method 'not measured'
_exptl_crystal_description block
_exptl_crystal_F_000 1216
_exptl_crystal_size_max 0.25
_exptl_crystal_size_mid 0.15
_exptl_crystal_size_min 0.10
_refine_diff_density_max 0.557
_refine_diff_density_min -0.196
_refine_diff_density_rms 0.062
_refine_ls_extinction_method none
_refine_ls_goodness_of_fit_ref 1.026
_refine_ls_hydrogen_treatment constr
_refine_ls_matrix_type full
_refine_ls_number_parameters 201
_refine_ls_number_reflns 4189
_refine_ls_number_restraints 0
_refine_ls_restrained_S_all 1.026
_refine_ls_R_factor_all 0.0651
_refine_ls_R_factor_gt 0.0484
_refine_ls_shift/su_max 0.000
_refine_ls_shift/su_mean 0.000
_refine_ls_structure_factor_coef Fsqd
_refine_ls_weighting_details 'calc w=1/[\s^2^(Fo^2^)+(0.0755P)^2^+1.6406P] where P=(Fo^2^+2Fc^2^)/3'
_refine_ls_weighting_scheme calc
_refine_ls_wR_factor_gt 0.1217
_refine_ls_wR_factor_ref 0.1335
_reflns_number_gt 3242
_reflns_number_total 4189
_reflns_threshold_expression >2sigma(I)
_cod_data_source_file ol701642j-file004.cif
_cod_data_source_block swager6b
_cod_depositor_comments
;
The following automatic conversions were performed:

'_symmetry_cell_setting' value 'Monoclinic' changed to 'monoclinic'
according to /home/saulius/struct/CIF-dictionaries/cif_core.dic
dictionary named 'cif_core.dic' version 2.4.1 from 2010-06-29.

Automatic conversion script
Id: cif_fix_values 1715 2011-07-08 13:25:40Z adriana 

The following automatic conversions were performed:

'_exptl_crystal_density_meas' value 'not measured' was changed to '?'
- the value is perceived as not measured.

Automatic conversion script
Id: cif_fix_values 3008 2015-01-20 13:52:24Z robertas 
;
_cod_original_cell_volume 2982.2(10)
_cod_original_sg_symbol_H-M C2/c
_cod_database_code 1505529

loop_
_symmetry_equiv_pos_as_xyz
'x, y, z'
'-x, y, -z+1/2'
'x+1/2, y+1/2, z'
'-x+1/2, y+1/2, -z+1/2'
'-x, -y, -z'
'x, -y, z-1/2'
'-x+1/2, -y+1/2, -z'
'x+1/2, -y+1/2, z-1/2'

loop_
_atom_site_label
_atom_site_type_symbol
_atom_site_fract_x
_atom_site_fract_y
_atom_site_fract_z
_atom_site_U_iso_or_equiv
_atom_site_adp_type
_atom_site_occupancy
_atom_site_symmetry_multiplicity
_atom_site_calc_flag
_atom_site_refinement_flags
C4 C 0.07861(8) 1.09054(10) 0.39236(10) 0.0180(2) Uani 1 1 d .
H4A H 0.0903 1.0975 0.3401 0.027 Uiso 1 1 calc R
H4B H 0.1101 1.1490 0.4445 0.027 Uiso 1 1 calc R
H4C H 0.0189 1.1014 0.3616 0.027 Uiso 1 1 calc R
O1 O 0.10287(5) 0.97913(7) 0.43734(6) 0.01573(19) Uani 1 1 d .
C1 C 0.06242(7) 0.88686(10) 0.36517(9) 0.0133(2) Uani 1 1 d .
C2 C 0.09461(7) 0.78130(11) 0.42780(9) 0.0162(2) Uani 1 1 d .
C3 C 0.11698(8) 0.69486(12) 0.47541(10) 0.0214(3) Uani 1 1 d .
H3 H 0.1349 0.6257 0.5135 0.026 Uiso 1 1 calc R
C11 C 0.08822(7) 0.88804(9) 0.29039(9) 0.0129(2) Uani 1 1 d .
C12 C 0.17396(7) 0.88841(10) 0.33141(9) 0.0159(2) Uani 1 1 d .
H12 H 0.2127 0.8854 0.4028 0.019 Uiso 1 1 calc R
C13 C 0.20276(8) 0.89312(10) 0.26897(10) 0.0180(3) Uani 1 1 d .
H13 H 0.2609 0.8938 0.2974 0.022 Uiso 1 1 calc R
C14 C 0.14592(8) 0.89682(10) 0.16425(10) 0.0181(3) Uani 1 1 d .
H14 H 0.1653 0.9008 0.1212 0.022 Uiso 1 1 calc R
C15 C 0.06119(8) 0.89467(10) 0.12290(9) 0.0160(2) Uani 1 1 d .
H15 H 0.0227 0.8960 0.0514 0.019 Uiso 1 1 calc R
C16 C 0.03167(7) 0.89058(9) 0.18590(9) 0.0129(2) Uani 1 1 d .
C24 C 0.09021(9) 0.58819(11) 0.23570(11) 0.0212(3) Uani 1 1 d .
H24A H 0.0306 0.6027 0.1870 0.032 Uiso 1 1 calc R
H24B H 0.1226 0.6470 0.2284 0.032 Uiso 1 1 calc R
H24C H 0.1032 0.5906 0.3046 0.032 Uiso 1 1 calc R
O2 O 0.11088(5) 0.47764(7) 0.21695(7) 0.0174(2) Uani 1 1 d .
C21 C 0.06806(7) 0.38401(10) 0.22878(9) 0.0139(2) Uani 1 1 d .
C22 C 0.10564(7) 0.28067(10) 0.21488(9) 0.0165(2) Uani 1 1 d .
C23 C 0.13558(8) 0.19922(12) 0.20225(11) 0.0228(3) Uani 1 1 d .
H23 H 0.1595 0.1340 0.1921 0.027 Uiso 1 1 calc R
C31 C 0.08646(7) 0.38373(9) 0.33516(9) 0.0140(2) Uani 1 1 d .
C32 C 0.17064(8) 0.38202(10) 0.41658(10) 0.0175(2) Uani 1 1 d .
H32 H 0.2128 0.3803 0.4034 0.021 Uiso 1 1 calc R
C33 C 0.19291(8) 0.38286(10) 0.51556(10) 0.0190(3) Uani 1 1 d .
H33 H 0.2500 0.3812 0.5700 0.023 Uiso 1 1 calc R
C34 C 0.13129(8) 0.38618(10) 0.53523(10) 0.0191(3) Uani 1 1 d .
H34 H 0.1463 0.3876 0.6031 0.023 Uiso 1 1 calc R
C35 C 0.04806(8) 0.38745(10) 0.45557(9) 0.0172(2) Uani 1 1 d .
H35 H 0.0062 0.3893 0.4693 0.021 Uiso 1 1 calc R
C36 C 0.02481(7) 0.38599(9) 0.35476(9) 0.0137(2) Uani 1 1 d .

loop_
_atom_site_aniso_label
_atom_site_aniso_U_11
_atom_site_aniso_U_22
_atom_site_aniso_U_33
_atom_site_aniso_U_23
_atom_site_aniso_U_13
_atom_site_aniso_U_12
C4 0.0196(6) 0.0138(5) 0.0207(6) -0.0001(5) 0.0114(5) 0.0003(4)
O1 0.0170(4) 0.0137(4) 0.0146(4) -0.0022(3) 0.0077(3) -0.0009(3)
C1 0.0122(5) 0.0136(5) 0.0141(5) -0.0012(4) 0.0074(4) -0.0007(4)
C2 0.0138(5) 0.0186(6) 0.0162(6) -0.0018(4) 0.0084(5) -0.0004(4)
C3 0.0193(6) 0.0196(6) 0.0237(6) 0.0035(5) 0.0111(5) 0.0014(5)
C11 0.0139(5) 0.0107(5) 0.0157(6) -0.0005(4) 0.0093(5) -0.0003(4)
C12 0.0132(5) 0.0168(6) 0.0170(6) -0.0017(4) 0.0079(5) 0.0000(4)
C13 0.0149(5) 0.0180(6) 0.0242(6) -0.0026(5) 0.0128(5) -0.0002(4)
C14 0.0201(6) 0.0173(6) 0.0237(6) -0.0027(5) 0.0164(5) -0.0007(4)
C15 0.0178(6) 0.0167(6) 0.0160(6) -0.0016(4) 0.0110(5) -0.0004(4)
C16 0.0133(5) 0.0105(5) 0.0160(6) -0.0003(4) 0.0089(5) 0.0001(4)
C24 0.0280(7) 0.0139(6) 0.0287(7) -0.0011(5) 0.0202(6) -0.0008(5)
O2 0.0221(4) 0.0126(4) 0.0250(5) -0.0014(3) 0.0179(4) -0.0031(3)
C21 0.0147(5) 0.0135(5) 0.0174(6) 0.0003(4) 0.0114(5) -0.0010(4)
C22 0.0161(5) 0.0173(6) 0.0186(6) 0.0001(4) 0.0113(5) -0.0018(4)
C23 0.0233(6) 0.0178(6) 0.0313(7) -0.0008(5) 0.0177(6) 0.0006(5)
C31 0.0167(5) 0.0116(5) 0.0165(6) 0.0000(4) 0.0109(5) -0.0005(4)
C32 0.0157(5) 0.0170(6) 0.0208(6) -0.0003(5) 0.0108(5) -0.0010(4)
C33 0.0172(6) 0.0175(6) 0.0182(6) -0.0005(5) 0.0074(5) -0.0013(4)
C34 0.0251(6) 0.0167(6) 0.0162(6) -0.0003(4) 0.0119(5) -0.0009(5)
C35 0.0215(6) 0.0157(6) 0.0190(6) -0.0003(4) 0.0141(5) -0.0004(4)
C36 0.0152(5) 0.0114(5) 0.0161(6) -0.0008(4) 0.0097(5) -0.0007(4)

loop_
_atom_type_symbol
_atom_type_description
_atom_type_scat_dispersion_real
_atom_type_scat_dispersion_imag
_atom_type_scat_source
C C 0.0033 0.0016 'International Tables Vol C Tables 4.2.6.8 and 6.1.1.4'
H H 0.0000 0.0000 'International Tables Vol C Tables 4.2.6.8 and 6.1.1.4'
O O 0.0106 0.0060 'International Tables Vol C Tables 4.2.6.8 and 6.1.1.4'

loop_
_geom_angle_atom_site_label_1
_geom_angle_atom_site_label_2
_geom_angle_atom_site_label_3
_geom_angle
_geom_angle_site_symmetry_1
_geom_angle_site_symmetry_3
C4 O1 C1 113.45(9) . .
O1 C1 C2 104.22(9) . .
O1 C1 C16 110.97(9) . 2
C2 C1 C16 108.03(9) . 2
O1 C1 C11 110.23(9) . .
C2 C1 C11 109.51(9) . .
C16 C1 C11 113.45(10) 2 .
C3 C2 C1 177.14(13) . .
C16 C11 C12 119.48(11) . .
C16 C11 C1 123.48(10) . .
C12 C11 C1 117.03(10) . .
C13 C12 C11 120.77(11) . .
C12 C13 C14 119.63(11) . .
C15 C14 C13 120.09(11) . .
C14 C15 C16 120.49(11) . .
C11 C16 C15 119.53(11) . .
C11 C16 C1 122.98(10) . 2
C15 C16 C1 117.48(10) . 2
C24 O2 C21 113.93(9) . .
O2 C21 C22 103.20(9) . .
O2 C21 C31 110.61(9) . .
C22 C21 C31 109.53(10) . .
O2 C21 C36 110.92(9) . 2
C22 C21 C36 108.58(10) . 2
C31 C21 C36 113.48(9) . 2
C23 C22 C21 178.71(13) . .
C36 C31 C32 119.37(11) . .
C36 C31 C21 123.53(11) . .
C32 C31 C21 117.10(10) . .
C33 C32 C31 120.90(11) . .
C32 C33 C34 119.76(12) . .
C35 C34 C33 119.87(12) . .
C34 C35 C36 120.77(11) . .
C31 C36 C35 119.32(11) . .
C31 C36 C21 122.96(11) . 2
C35 C36 C21 117.71(10) . 2

loop_
_geom_bond_atom_site_label_1
_geom_bond_atom_site_label_2
_geom_bond_distance
_geom_bond_site_symmetry_2
C4 O1 1.4300(15) .
O1 C1 1.4442(14) .
C1 C2 1.4844(17) .
C1 C16 1.5251(16) 2
C1 C11 1.5280(16) .
C2 C3 1.1881(18) .
C11 C16 1.3901(17) .
C11 C12 1.4036(16) .
C12 C13 1.3871(17) .
C13 C14 1.3939(19) .
C14 C15 1.3848(17) .
C15 C16 1.4065(16) .
C16 C1 1.5251(16) 2
C24 O2 1.4299(15) .
O2 C21 1.4457(14) .
C21 C22 1.4869(17) .
C21 C31 1.5243(17) .
C21 C36 1.5261(17) 2
C22 C23 1.1870(18) .
C31 C36 1.3931(16) .
C31 C32 1.4054(17) .
C32 C33 1.3827(18) .
C33 C34 1.3935(18) .
C34 C35 1.3860(18) .
C35 C36 1.4049(17) .
C36 C21 1.5261(17) 2
